data_7048138
loop_
_publ_author_name
'Zheng, Kai'
'Liu, Ziqi'
'Jiang, Yefei'
'Guo, Penghu'
'Li, Haoran'
'Zeng, Chenghui'
'Ng, Seik Weng'
'Zhong, Shengliang'

_publ_section_title
;
 Ultrahigh luminescence quantum yield lanthanide coordination polymer as a
 multifunctional sensor.
;
_journal_issue 48
_journal_name_full 'Dalton transactions (Cambridge, England : 2003)'
_journal_page_first 17432
_journal_page_last 17440
_journal_paper_doi 10.1039/c8dt03832e
_journal_volume 47
_journal_year 2018
_chemical_formula_sum 'C52 H40 Cl4 F4 N4 Na O16 Tb'
_chemical_formula_weight 1376.60
_space_group_IT_number 2
_space_group_name_Hall '-P 1'
_space_group_name_H-M_alt 'P -1'
_symmetry_cell_setting triclinic
_symmetry_space_group_name_Hall '-P 1'
_symmetry_space_group_name_H-M 'P -1'
_atom_sites_solution_hydrogens geom
_atom_sites_solution_primary direct
_atom_sites_solution_secondary difmap
_audit_creation_method SHELXL-97
_audit_update_record
;
2018-07-10 deposited with the CCDC.
2018-11-19 downloaded from the CCDC.
;
_cell_angle_alpha 73.580(3)
_cell_angle_beta 85.371(2)
_cell_angle_gamma 72.185(2)
_cell_formula_units_Z 2
_cell_length_a 10.0564(2)
_cell_length_b 12.7324(4)
_cell_length_c 22.0394(7)
_cell_measurement_reflns_used 16556
_cell_measurement_temperature 293(2)
_cell_measurement_theta_max 28.9510
_cell_measurement_theta_min 3.7580
_cell_volume 2577.03(14)
_computing_cell_refinement 'Bruker FRAMBO'
_computing_data_collection 'Bruker FRAMBO'
_computing_data_reduction 'Bruker SAINT'
_computing_molecular_graphics 'Bruker SHELXTL'
_computing_publication_material 'Bruker SHELXTL'
_computing_structure_refinement 'SHELXL-97 (Sheldrick, 1997)'
_computing_structure_solution 'SHELXS-97 (Sheldrick, 1990)'
_diffrn_ambient_temperature 293(2)
_diffrn_measured_fraction_theta_full 0.995
_diffrn_measured_fraction_theta_max 0.995
_diffrn_measurement_device_type 'multiwire proportional'
_diffrn_measurement_method 'phi and omega scans'
_diffrn_radiation_monochromator graphite
_diffrn_radiation_source 'fine-focus sealed tube'
_diffrn_radiation_type MoK\a
_diffrn_radiation_wavelength 0.71073
_diffrn_reflns_av_R_equivalents 0.0373
_diffrn_reflns_av_sigmaI/netI 0.0534
_diffrn_reflns_limit_h_max 11
_diffrn_reflns_limit_h_min -11
_diffrn_reflns_limit_k_max 15
_diffrn_reflns_limit_k_min -15
_diffrn_reflns_limit_l_max 25
_diffrn_reflns_limit_l_min -26
_diffrn_reflns_number 24978
_diffrn_reflns_theta_full 25.01
_diffrn_reflns_theta_max 25.01
_diffrn_reflns_theta_min 3.30
_exptl_absorpt_coefficient_mu 1.681
_exptl_absorpt_correction_T_max 0.8635
_exptl_absorpt_correction_T_min 0.7407
_exptl_absorpt_correction_type multi-scan
_exptl_crystal_colour colorless
_exptl_crystal_density_diffrn 1.774
_exptl_crystal_density_method 'not measured'
_exptl_crystal_description block
_exptl_crystal_F_000 1376
_exptl_crystal_size_max 0.19
_exptl_crystal_size_mid 0.12
_exptl_crystal_size_min 0.09
_refine_diff_density_max 1.187
_refine_diff_density_min -0.736
_refine_diff_density_rms 0.095
_refine_ls_extinction_method none
_refine_ls_goodness_of_fit_ref 1.006
_refine_ls_hydrogen_treatment mixed
_refine_ls_matrix_type full
_refine_ls_number_parameters 751
_refine_ls_number_reflns 9007
_refine_ls_number_restraints 1
_refine_ls_restrained_S_all 4.450
_refine_ls_R_factor_all 0.0461
_refine_ls_R_factor_gt 0.0397
_refine_ls_shift/su_max 0.020
_refine_ls_shift/su_mean 0.000
_refine_ls_structure_factor_coef Fsqd
_refine_ls_weighting_details 'calc w=1/[\s^2^(Fo^2^)+(0.0569P)^2^+0.3722P] where P=(Fo^2^+2Fc^2^)/3'
_refine_ls_weighting_scheme calc
_refine_ls_wR_factor_gt 0.0955
_refine_ls_wR_factor_ref 0.1014
_reflns_number_gt 8039
_reflns_number_total 9007
_reflns_threshold_expression >2sigma(I)
_cod_data_source_file c8dt03832e2.cif
_cod_data_source_block 1c
_cod_depositor_comments
;
The following automatic conversions were performed:

'_symmetry_cell_setting' value 'Triclinic' changed to 'triclinic'
according to
/home/data/users/saulius/crontab/automatic-downloads/rss-feeds/RSC/lib/dictionaries/cif_core.dic
dictionary named 'cif_core.dic' version 2.4.2 from 2011-04-26.

Automatic conversion script
Id: cif_fix_values 4973 2017-02-22 13:04:09Z antanas 

 Adding full bibliography for 7048136--7048145.cif.
;
_cod_original_cell_volume 2577.03(13)
_cod_original_sg_symbol_H-M P-1
_cod_database_code 7048138

loop_
_symmetry_equiv_pos_as_xyz
'x, y, z'
'-x, -y, -z'

loop_
_atom_site_label
_atom_site_type_symbol
_atom_site_fract_x
_atom_site_fract_y
_atom_site_fract_z
_atom_site_U_iso_or_equiv
_atom_site_adp_type
_atom_site_occupancy
_atom_site_symmetry_multiplicity
_atom_site_calc_flag
_atom_site_refinement_flags
_atom_site_disorder_assembly
_atom_site_disorder_group
Tb1 Tb 0.62250(8) 0.48961(7) 0.25854(4) 0.0271(4) Uani 1 1 d . . .
Cl4 Cl 0.4598(6) 0.2524(5) -0.0647(3) 0.0556(15) Uani 1 1 d . . .
Cl2 Cl 0.0859(5) 0.8149(5) 0.5401(3) 0.0530(15) Uani 1 1 d . . .
Cl3 Cl 1.2220(5) -0.0637(6) 0.1108(3) 0.0591(16) Uani 1 1 d . . .
C11 C 0.2436(19) 1.0281(16) 0.3360(10) 0.038(5) Uani 1 1 d . . .
H11 H 0.2407 1.1038 0.3079 0.045 Uiso 1 1 calc R . .
Cl1 Cl 0.7371(6) 1.0409(6) 0.3962(3) 0.0651(17) Uani 1 1 d . . .
F4 F 0.3034(12) 0.3368(13) 0.0379(6) 0.063(4) Uani 1 1 d . . .
F3 F 1.2399(12) 0.1105(13) 0.1690(7) 0.064(4) Uani 1 1 d . . .
F1 F 0.9079(11) 0.8661(11) 0.3383(7) 0.060(4) Uani 1 1 d . . .
F2 F 0.0511(11) 0.7041(12) 0.4462(6) 0.056(4) Uani 1 1 d . . .
O10 O 0.3907(16) 0.2411(16) 0.2665(10) 0.081(6) Uani 1 1 d . . .
O11 O 0.5031(13) 0.3541(11) 0.2852(6) 0.041(3) Uani 1 1 d . . .
O12 O 0.7842(12) 0.3006(11) 0.2549(6) 0.035(3) Uani 1 1 d . . .
O13 O 0.8036(13) 0.5298(11) 0.1921(6) 0.036(3) Uani 1 1 d . . .
O14 O 1.0073(15) 0.4600(16) 0.1492(8) 0.063(5) Uani 1 1 d . . .
O17 O 0.1935(14) 0.7281(13) 0.2486(8) 0.056(4) Uani 1 1 d . . .
O18 O 0.4025(13) 0.6221(11) 0.2266(6) 0.038(3) Uani 1 1 d . . .
O19 O 0.9203(14) 0.4833(15) 0.3967(7) 0.056(4) Uani 1 1 d . . .
O20 O 0.7848(13) 0.4454(12) 0.3368(6) 0.042(3) Uani 1 1 d . . .
O21 O 0.5028(12) 0.5216(11) 0.3555(6) 0.032(3) Uani 1 1 d . . .
O22 O 0.5832(12) 0.4692(11) 0.1585(6) 0.034(3) Uani 1 1 d . . .
C5 C 0.4880(19) 0.9128(15) 0.3256(9) 0.031(4) Uani 1 1 d . . .
N2 N 0.6018(15) 0.6481(14) 0.4919(7) 0.035(4) Uani 1 1 d . . .
O23 O 0.6287(13) 0.6751(11) 0.2578(7) 0.040(3) Uani 1 1 d . . .
C16 C 0.5379(18) 0.5580(15) 0.3969(8) 0.028(4) Uani 1 1 d . . .
C44 C 0.7068(18) 0.3519(15) 0.0256(8) 0.028(4) Uani 1 1 d . . .
N1 N 0.3444(15) 0.9306(13) 0.3190(8) 0.034(4) Uani 1 1 d . . .
C42 C 0.6665(18) 0.4366(15) 0.1172(8) 0.028(4) Uani 1 1 d . . .
N3 N 0.7129(16) 0.0622(13) 0.1798(8) 0.035(4) Uani 1 1 d . . .
C14 C 0.8044(19) 0.4883(17) 0.3790(9) 0.035(5) Uani 1 1 d . . .
C15 C 0.6777(17) 0.5485(15) 0.4115(8) 0.028(4) Uani 1 1 d . . .
N4 N 0.8446(15) 0.3561(14) 0.0232(7) 0.034(4) Uani 1 1 d . . .
C29 C 0.7591(19) 0.2267(15) 0.2342(8) 0.029(4) Uani 1 1 d . . .
C47 C 0.523(2) 0.3048(16) -0.0128(9) 0.036(5) Uani 1 1 d . . .
C50 C 0.939(2) 0.3229(19) -0.0253(9) 0.041(5) Uani 1 1 d . . .
H50 H 0.9235 0.3782 -0.0672 0.049 Uiso 1 1 calc RD . .
C21 C 0.2189(19) 0.7370(16) 0.5018(9) 0.035(5) Uani 1 1 d . . .
C3 C 0.5381(18) 0.7530(14) 0.2747(8) 0.029(4) Uani 1 1 d . . .
C20 C 0.3547(19) 0.7216(16) 0.5146(9) 0.036(5) Uani 1 1 d . . .
H20 H 0.3769 0.7493 0.5460 0.043 Uiso 1 1 calc R . .
C31 C 0.8473(18) 0.0721(15) 0.1787(9) 0.031(4) Uani 1 1 d . . .
C41 C 0.8082(18) 0.4390(15) 0.1104(8) 0.030(4) Uani 1 1 d . . .
C30 C 0.8719(18) 0.1530(15) 0.2047(8) 0.029(4) Uani 1 1 d . . .
C46 C 0.6567(19) 0.3102(16) -0.0176(9) 0.033(4) Uani 1 1 d . . .
H46 H 0.7145 0.2865 -0.0494 0.040 Uiso 1 1 calc R . .
C6 C 0.304(2) 0.8634(15) 0.2922(9) 0.034(4) Uani 1 1 d . . .
H6 H 0.2085 0.8781 0.2875 0.041 Uiso 1 1 calc R . .
C43 C 0.6184(18) 0.3906(15) 0.0725(8) 0.028(4) Uani 1 1 d . . .
C32 C 0.610(2) 0.1282(16) 0.2080(9) 0.036(5) Uani 1 1 d . . .
H32 H 0.5214 0.1190 0.2088 0.043 Uiso 1 1 calc R . .
C49 C 0.4819(19) 0.3850(16) 0.0762(9) 0.034(4) Uani 1 1 d . . .
H49 H 0.4221 0.4102 0.1071 0.040 Uiso 1 1 calc R . .
C40 C 0.878(2) 0.4796(17) 0.1537(9) 0.036(5) Uani 1 1 d . . .
C4 C 0.5831(19) 0.8272(15) 0.3031(9) 0.032(4) Uani 1 1 d . . .
C10 C 0.7273(19) 0.8114(16) 0.3082(10) 0.037(5) Uani 1 1 d . . .
H10 H 0.7923 0.7553 0.2929 0.045 Uiso 1 1 calc R . .
C48 C 0.4365(19) 0.3423(17) 0.0344(9) 0.038(5) Uani 1 1 d . . .
C17 C 0.4288(17) 0.6196(15) 0.4339(8) 0.027(4) Uani 1 1 d . . .
C19 C 0.7010(19) 0.5914(16) 0.4579(9) 0.034(4) Uani 1 1 d . . .
H19 H 0.7936 0.5810 0.4671 0.041 Uiso 1 1 calc R . .
C27 C 0.497(2) 0.2725(18) 0.2643(10) 0.043(5) Uani 1 1 d . . .
C7 C 0.536(2) 0.9788(17) 0.3547(10) 0.041(5) Uani 1 1 d . . .
H7 H 0.4720 1.0352 0.3703 0.049 Uiso 1 1 calc R . .
C18 C 0.4618(17) 0.6632(15) 0.4800(8) 0.028(4) Uani 1 1 d . . .
C1 C 0.323(2) 0.7037(15) 0.2465(9) 0.035(4) Uani 1 1 d . . .
C34 C 1.086(2) 0.0169(18) 0.1471(10) 0.040(5) Uani 1 1 d . . .
C8 C 0.675(2) 0.9607(17) 0.3604(10) 0.041(5) Uani 1 1 d . . .
C2 C 0.3903(18) 0.7747(15) 0.2708(9) 0.031(4) Uani 1 1 d . . .
C45 C 0.887(2) 0.3987(16) 0.0642(8) 0.034(4) Uani 1 1 d . . .
H45 H 0.9792 0.4011 0.0608 0.041 Uiso 1 1 calc R . .
C22 C 0.1862(18) 0.6913(16) 0.4565(9) 0.035(5) Uani 1 1 d . . .
C35 C 1.1101(19) 0.0988(18) 0.1721(10) 0.042(5) Uani 1 1 d . . .
C28 C 0.6260(18) 0.2077(15) 0.2354(9) 0.031(4) Uani 1 1 d . . .
C33 C 0.957(2) 0.0020(17) 0.1508(9) 0.039(5) Uani 1 1 d . . .
H33 H 0.9408 -0.0538 0.1352 0.047 Uiso 1 1 calc R . .
C23 C 0.2871(18) 0.6340(16) 0.4225(9) 0.033(4) Uani 1 1 d . . .
H23 H 0.2632 0.6047 0.3922 0.040 Uiso 1 1 calc R . .
C9 C 0.7701(19) 0.8778(17) 0.3352(10) 0.041(5) Uani 1 1 d . . .
C36 C 1.0064(19) 0.1647(16) 0.2010(9) 0.036(5) Uani 1 1 d . . .
H36 H 1.0250 0.2175 0.2184 0.043 Uiso 1 1 calc R . .
C13 C 0.217(2) 1.0230(19) 0.4037(11) 0.048(6) Uani 1 1 d . . .
H13A H 0.2006 1.0932 0.4161 0.058 Uiso 1 1 calc R . .
H13B H 0.2662 0.9536 0.4348 0.058 Uiso 1 1 calc R . .
C12 C 0.108(2) 1.0159(19) 0.3638(11) 0.049(6) Uani 1 1 d . . .
H12A H 0.0917 0.9423 0.3708 0.059 Uiso 1 1 calc R . .
H12B H 0.0261 1.0818 0.3521 0.059 Uiso 1 1 calc R . .
C24 C 0.640(2) 0.677(2) 0.5464(11) 0.047(5) Uani 1 1 d . . .
H24 H 0.6272 0.6276 0.5879 0.057 Uiso 1 1 calc R . .
C37 C 0.688(2) -0.0217(17) 0.1521(10) 0.040(5) Uani 1 1 d . . .
H37 H 0.7293 -0.1021 0.1752 0.048 Uiso 1 1 calc R . .
C52 C 1.085(2) 0.253(2) -0.0104(12) 0.060(7) Uani 1 1 d . . .
H52A H 1.1154 0.2317 0.0332 0.072 Uiso 1 1 calc R . .
H52B H 1.1550 0.2680 -0.0416 0.072 Uiso 1 1 calc R . .
C39 C 0.684(2) 0.002(2) 0.0823(11) 0.052(6) Uani 1 1 d . . .
H39A H 0.7230 -0.0617 0.0641 0.062 Uiso 1 1 calc R . .
H39B H 0.6954 0.0747 0.0569 0.062 Uiso 1 1 calc R . .
C26 C 0.761(2) 0.720(2) 0.5413(12) 0.057(6) Uani 1 1 d . . .
H26A H 0.8097 0.7309 0.5011 0.068 Uiso 1 1 calc R . .
H26B H 0.8203 0.6968 0.5783 0.068 Uiso 1 1 calc R . .
C51 C 0.985(2) 0.198(2) -0.0254(12) 0.056(6) Uani 1 1 d . . .
H51A H 0.9936 0.1807 -0.0659 0.067 Uiso 1 1 calc R . .
H51B H 0.9538 0.1443 0.0091 0.067 Uiso 1 1 calc R . .
C38 C 0.553(2) 0.005(2) 0.1201(13) 0.068(8) Uani 1 1 d . . .
H38A H 0.4856 0.0793 0.1176 0.082 Uiso 1 1 calc R . .
H38B H 0.5132 -0.0571 0.1248 0.082 Uiso 1 1 calc R . .
C25 C 0.616(2) 0.798(2) 0.5437(14) 0.070(8) Uani 1 1 d . . .
H25A H 0.5866 0.8208 0.5822 0.084 Uiso 1 1 calc R . .
H25B H 0.5760 0.8549 0.5050 0.084 Uiso 1 1 calc R . .
O4W O -0.063(2) 0.7180(17) 0.1828(9) 0.077(5) Uani 1 1 d G . .
H4WA H -0.0464 0.6804 0.2214 0.115 Uiso 1 1 d G . .
H4WB H 0.0016 0.7488 0.1689 0.115 Uiso 1 1 d G . .
O3W O 0.130(2) 0.528(2) 0.3143(13) 0.129(10) Uani 1 1 d . . .
H3WA H 0.1011 0.4929 0.3491 0.193 Uiso 1 1 d R A 1
H3WB H 0.0682 0.5910 0.2987 0.193 Uiso 1 1 d R A 1
O2W O 1.0487(15) 0.3068(15) 0.3102(9) 0.072(5) Uani 1 1 d . . .
H2WA H 1.0956 0.2364 0.3219 0.107 Uiso 1 1 d R B 1
H2WB H 0.9725 0.3135 0.2933 0.107 Uiso 1 1 d R B 1
O1W O 1.2465(17) 0.532(2) 0.1656(8) 0.101(8) Uani 1 1 d . . .
H1WA H 1.2182 0.5360 0.1295 0.151 Uiso 1 1 d RD C 1
H1WB H 1.3352 0.5122 0.1661 0.151 Uiso 1 1 d R C 1
Na1 Na 1.1762(13) 0.4055(12) 0.2387(7) 0.058(4) Uani 0.70 1 d P . 1
Na1' Na 1.248(3) 0.394(3) 0.2832(14) 0.052(8) Uani 0.30 1 d P . 2

loop_
_atom_site_aniso_label
_atom_site_aniso_U_11
_atom_site_aniso_U_22
_atom_site_aniso_U_33
_atom_site_aniso_U_23
_atom_site_aniso_U_13
_atom_site_aniso_U_12
Tb1 0.0273(6) 0.0301(6) 0.0278(6) -0.0172(4) 0.0040(4) -0.0064(4)
Cl4 0.050(3) 0.075(4) 0.062(4) -0.046(3) -0.001(3) -0.023(3)
Cl2 0.037(3) 0.062(3) 0.066(4) -0.040(3) 0.021(3) -0.008(2)
Cl3 0.035(3) 0.077(4) 0.077(4) -0.053(3) 0.012(3) -0.006(3)
C11 0.033(10) 0.029(10) 0.053(13) -0.021(9) 0.009(9) -0.005(8)
Cl1 0.050(3) 0.079(4) 0.091(5) -0.056(4) 0.004(3) -0.025(3)
F4 0.038(7) 0.103(11) 0.076(9) -0.056(9) 0.009(6) -0.031(7)
F3 0.029(6) 0.087(10) 0.097(11) -0.057(9) 0.011(6) -0.019(6)
F1 0.032(7) 0.069(9) 0.089(10) -0.039(8) -0.005(6) -0.011(6)
F2 0.023(6) 0.087(10) 0.061(8) -0.034(7) 0.001(5) -0.006(6)
O10 0.047(10) 0.089(13) 0.147(18) -0.086(13) 0.051(11) -0.041(9)
O11 0.041(8) 0.040(8) 0.049(8) -0.027(7) 0.019(6) -0.013(6)
O12 0.033(7) 0.034(7) 0.043(8) -0.021(6) 0.000(6) -0.008(6)
O13 0.039(7) 0.045(8) 0.035(7) -0.026(6) 0.011(6) -0.018(6)
O14 0.035(8) 0.111(14) 0.074(11) -0.066(11) 0.017(7) -0.034(9)
O17 0.036(9) 0.049(9) 0.095(13) -0.039(9) 0.006(8) -0.013(7)
O18 0.036(7) 0.040(8) 0.039(8) -0.021(6) -0.005(6) -0.002(6)
O19 0.027(8) 0.095(13) 0.055(10) -0.043(9) 0.003(7) -0.009(8)
O20 0.036(7) 0.049(8) 0.039(8) -0.025(7) 0.000(6) 0.003(6)
O21 0.029(7) 0.046(8) 0.028(7) -0.023(6) 0.007(5) -0.013(6)
O22 0.031(7) 0.049(8) 0.027(7) -0.023(6) 0.006(5) -0.010(6)
C5 0.029(10) 0.030(10) 0.038(11) -0.014(8) 0.007(8) -0.011(8)
N2 0.032(9) 0.043(9) 0.037(9) -0.025(8) 0.002(7) -0.010(7)
O23 0.035(7) 0.035(7) 0.056(9) -0.027(7) 0.015(6) -0.010(6)
C16 0.037(10) 0.026(9) 0.020(9) -0.006(8) 0.006(8) -0.010(8)
C44 0.027(10) 0.032(10) 0.025(9) -0.009(8) -0.002(7) -0.006(8)
N1 0.031(9) 0.029(8) 0.047(10) -0.022(7) 0.008(7) -0.008(7)
C42 0.034(10) 0.031(10) 0.021(9) -0.010(8) 0.001(8) -0.009(8)
N3 0.036(9) 0.033(9) 0.044(10) -0.020(8) 0.008(7) -0.014(7)
C14 0.031(11) 0.041(11) 0.028(10) -0.014(9) 0.000(8) -0.001(9)
C15 0.024(9) 0.035(10) 0.026(9) -0.012(8) 0.000(7) -0.006(8)
N4 0.034(9) 0.044(9) 0.028(8) -0.019(7) 0.008(7) -0.013(7)
C29 0.037(10) 0.027(9) 0.026(9) -0.009(8) -0.001(8) -0.009(8)
C47 0.040(11) 0.035(10) 0.034(11) -0.017(9) -0.008(9) -0.007(9)
C50 0.039(11) 0.060(13) 0.032(11) -0.024(10) 0.012(9) -0.017(10)
C21 0.034(11) 0.034(10) 0.036(11) -0.013(9) 0.011(9) -0.008(9)
C3 0.034(10) 0.022(9) 0.030(10) -0.007(8) 0.007(8) -0.008(8)
C20 0.039(11) 0.038(11) 0.036(11) -0.020(9) 0.006(9) -0.009(9)
C31 0.028(10) 0.032(10) 0.033(10) -0.011(8) 0.003(8) -0.008(8)
C41 0.033(10) 0.033(10) 0.027(10) -0.012(8) 0.005(8) -0.012(8)
C30 0.032(10) 0.031(10) 0.026(9) -0.012(8) 0.002(8) -0.007(8)
C46 0.031(10) 0.039(11) 0.031(10) -0.018(9) 0.003(8) -0.007(8)
C6 0.033(10) 0.032(10) 0.039(11) -0.013(9) 0.006(8) -0.010(8)
C43 0.030(10) 0.028(9) 0.025(9) -0.010(8) 0.001(7) -0.007(8)
C32 0.032(10) 0.036(10) 0.041(11) -0.016(9) 0.012(9) -0.012(8)
C49 0.032(10) 0.044(11) 0.028(10) -0.017(9) 0.004(8) -0.010(9)
C40 0.037(11) 0.043(11) 0.036(11) -0.019(9) 0.007(9) -0.018(9)
C4 0.033(10) 0.026(9) 0.035(10) -0.009(8) 0.007(8) -0.009(8)
C10 0.028(10) 0.035(10) 0.049(12) -0.016(10) 0.008(9) -0.005(8)
C48 0.030(10) 0.048(12) 0.043(12) -0.018(10) -0.001(9) -0.015(9)
C17 0.025(9) 0.029(9) 0.025(9) -0.009(8) 0.002(7) -0.007(7)
C19 0.028(10) 0.037(11) 0.038(11) -0.015(9) 0.003(8) -0.006(8)
C27 0.041(12) 0.042(12) 0.054(13) -0.027(11) 0.017(10) -0.014(10)
C7 0.040(12) 0.039(11) 0.051(13) -0.028(10) 0.014(10) -0.012(9)
C18 0.024(9) 0.030(9) 0.031(10) -0.013(8) 0.003(7) -0.007(8)
C1 0.038(12) 0.029(10) 0.037(11) -0.013(9) 0.001(9) -0.007(9)
C34 0.030(11) 0.048(12) 0.043(12) -0.025(10) 0.003(9) -0.003(9)
C8 0.037(11) 0.042(11) 0.051(13) -0.024(10) -0.001(9) -0.013(9)
C2 0.028(10) 0.027(9) 0.038(11) -0.013(8) 0.003(8) -0.004(8)
C45 0.035(10) 0.044(11) 0.030(10) -0.020(9) 0.006(8) -0.015(9)
C22 0.023(10) 0.042(11) 0.035(11) -0.010(9) -0.001(8) -0.005(8)
C35 0.026(10) 0.050(13) 0.051(13) -0.024(11) 0.000(9) -0.005(9)
C28 0.032(10) 0.030(10) 0.036(10) -0.016(8) 0.010(8) -0.013(8)
C33 0.039(11) 0.039(11) 0.044(12) -0.024(10) 0.001(9) -0.007(9)
C23 0.031(10) 0.042(11) 0.026(10) -0.012(9) 0.000(8) -0.006(8)
C9 0.030(11) 0.042(12) 0.051(13) -0.014(10) 0.001(9) -0.010(9)
C36 0.031(10) 0.037(11) 0.043(12) -0.018(9) -0.003(9) -0.006(8)
C13 0.044(12) 0.048(13) 0.060(14) -0.029(11) 0.012(11) -0.014(10)
C12 0.038(12) 0.049(13) 0.068(16) -0.035(12) 0.013(11) -0.012(10)
C24 0.045(13) 0.057(14) 0.048(13) -0.026(11) 0.003(10) -0.016(11)
C37 0.041(12) 0.034(11) 0.053(13) -0.024(10) 0.008(10) -0.013(9)
C52 0.034(12) 0.10(2) 0.067(16) -0.058(15) 0.012(11) -0.020(12)
C39 0.047(13) 0.056(14) 0.063(15) -0.037(12) 0.001(11) -0.010(11)
C26 0.041(13) 0.081(17) 0.070(16) -0.052(14) 0.005(11) -0.022(12)
C51 0.043(13) 0.083(18) 0.063(15) -0.055(14) 0.013(11) -0.021(12)
C38 0.040(13) 0.088(19) 0.11(2) -0.071(18) 0.006(13) -0.022(13)
C25 0.058(15) 0.076(18) 0.10(2) -0.057(17) 0.009(14) -0.024(14)
O4W 0.089(14) 0.062(12) 0.078(14) -0.022(11) -0.002(11) -0.017(10)
O3W 0.113(18) 0.094(17) 0.18(3) -0.035(17) 0.082(18) -0.052(14)
O2W 0.042(9) 0.073(12) 0.101(14) -0.047(11) -0.006(9) 0.004(8)
O1W 0.049(10) 0.21(3) 0.065(12) -0.081(15) -0.002(9) -0.024(13)
Na1 0.046(7) 0.061(8) 0.075(10) -0.034(8) 0.021(7) -0.021(6)
Na1' 0.041(16) 0.059(18) 0.042(17) -0.016(15) 0.008(14) 0.006(14)

loop_
_atom_type_symbol
_atom_type_description
_atom_type_scat_dispersion_real
_atom_type_scat_dispersion_imag
_atom_type_scat_source
C C 0.0030 0.0020 'International Tables Vol C Tables 4.2.6.8 and 6.1.1.4'
H H 0.0000 0.0000 'International Tables Vol C Tables 4.2.6.8 and 6.1.1.4'
Cl Cl 0.1480 0.1590 'International Tables Vol C Tables 4.2.6.8 and 6.1.1.4'
F F 0.0170 0.0100 'International Tables Vol C Tables 4.2.6.8 and 6.1.1.4'
N N 0.0060 0.0030 'International Tables Vol C Tables 4.2.6.8 and 6.1.1.4'
O O 0.0110 0.0060 'International Tables Vol C Tables 4.2.6.8 and 6.1.1.4'
Tb Tb -0.1720 4.1540 'International Tables Vol C Tables 4.2.6.8 and 6.1.1.4'
Na Na 0.0362 0.0249 'International Tables Vol C Tables 4.2.6.8 and 6.1.1.4'

loop_
_geom_angle_atom_site_label_1
_geom_angle_atom_site_label_2
_geom_angle_atom_site_label_3
_geom_angle
_geom_angle_site_symmetry_1
_geom_angle_site_symmetry_3
O20 Tb1 O11 108.1(5) . .
O20 Tb1 O13 83.1(5) . .
O11 Tb1 O13 138.7(4) . .
O20 Tb1 O18 137.9(4) . .
O11 Tb1 O18 85.1(5) . .
O13 Tb1 O18 113.5(5) . .
O20 Tb1 O22 145.3(4) . .
O11 Tb1 O22 77.8(5) . .
O13 Tb1 O22 72.3(4) . .
O18 Tb1 O22 75.7(4) . .
O20 Tb1 O23 78.7(5) . .
O11 Tb1 O23 147.9(4) . .
O13 Tb1 O23 72.3(4) . .
O18 Tb1 O23 71.1(5) . .
O22 Tb1 O23 114.9(5) . .
O20 Tb1 O21 70.5(4) . .
O11 Tb1 O21 77.3(4) . .
O13 Tb1 O21 141.9(4) . .
O18 Tb1 O21 74.1(4) . .
O22 Tb1 O21 142.0(4) . .
O23 Tb1 O21 75.8(4) . .
O20 Tb1 O12 75.3(4) . .
O11 Tb1 O12 70.6(4) . .
O13 Tb1 O12 74.5(4) . .
O18 Tb1 O12 145.0(5) . .
O22 Tb1 O12 74.8(4) . .
O23 Tb1 O12 139.8(4) . .
O21 Tb1 O12 121.9(4) . .
N1 C11 C12 119.2(17) . .
N1 C11 C13 119.1(17) . .
C12 C11 C13 60.6(14) . .
N1 C11 H11 115.6 . .
C12 C11 H11 115.6 . .
C13 C11 H11 115.6 . .
C27 O10 Na1' 95.4(16) . 1_455
C27 O10 Na1 112.1(15) . 1_455
Na1' O10 Na1 29.4(9) 1_455 1_455
C27 O11 Tb1 135.8(12) . .
C27 O11 Na1' 81.0(14) . 1_455
Tb1 O11 Na1' 125.8(9) . 1_455
C29 O12 Tb1 127.4(11) . .
C40 O13 Tb1 131.8(12) . .
C40 O14 Na1 126.3(13) . .
C1 O18 Tb1 133.8(12) . .
C14 O20 Tb1 137.2(12) . .
C16 O21 Tb1 129.5(11) . .
C42 O22 Tb1 131.5(12) . .
C4 C5 C7 120.1(17) . .
C4 C5 N1 119.0(18) . .
C7 C5 N1 120.9(17) . .
C19 N2 C18 118.4(17) . .
C19 N2 C24 120.5(16) . .
C18 N2 C24 120.4(15) . .
C3 O23 Tb1 129.6(11) . .
O21 C16 C15 125.8(16) . .
O21 C16 C17 119.2(16) . .
C15 C16 C17 115.0(17) . .
N4 C44 C46 121.3(16) . .
N4 C44 C43 118.6(17) . .
C46 C44 C43 120.2(16) . .
C6 N1 C5 118.6(15) . .
C6 N1 C11 121.6(16) . .
C5 N1 C11 119.5(16) . .
O22 C42 C41 125.3(17) . .
O22 C42 C43 118.8(16) . .
C41 C42 C43 116.0(15) . .
C32 N3 C31 119.1(17) . .
C32 N3 C37 121.9(16) . .
C31 N3 C37 119.0(15) . .
O19 C14 O20 124.6(17) . .
O19 C14 C15 117.3(18) . .
O20 C14 C15 118.0(17) . .
C19 C15 C16 119.6(16) . .
C19 C15 C14 117.1(17) . .
C16 C15 C14 123.2(17) . .
C45 N4 C44 119.5(15) . .
C45 N4 C50 118.8(16) . .
C44 N4 C50 121.5(16) . .
O12 C29 C28 125.2(17) . .
O12 C29 C30 119.5(17) . .
C28 C29 C30 115.3(17) . .
C46 C47 C48 119.8(19) . .
C46 C47 Cl4 120.6(15) . .
C48 C47 Cl4 119.6(15) . .
N4 C50 C52 121.1(18) . .
N4 C50 C51 118.1(18) . .
C52 C50 C51 60.0(15) . .
N4 C50 H50 115.4 . .
C52 C50 H50 115.4 . .
C51 C50 H50 115.4 . .
C20 C21 C22 120.0(17) . .
C20 C21 Cl2 120.7(17) . .
C22 C21 Cl2 119.3(15) . .
O23 C3 C2 125.5(18) . .
O23 C3 C4 118.7(17) . .
C2 C3 C4 115.8(16) . .
C21 C20 C18 119.7(19) . .
C21 C20 H20 120.2 . .
C18 C20 H20 120.2 . .
N3 C31 C30 119.5(16) . .
N3 C31 C33 119.8(18) . .
C30 C31 C33 120.6(17) . .
C45 C41 C42 118.9(18) . .
C45 C41 C40 117.5(16) . .
C42 C41 C40 123.6(15) . .
C36 C30 C31 118.7(17) . .
C36 C30 C29 119.9(17) . .
C31 C30 C29 121.4(17) . .
C47 C46 C44 119.6(17) . .
C47 C46 H46 120.2 . .
C44 C46 H46 120.2 . .
N1 C6 C2 126.2(18) . .
N1 C6 H6 116.9 . .
C2 C6 H6 116.9 . .
C49 C43 C44 119.3(17) . .
C49 C43 C42 119.3(16) . .
C44 C43 C42 121.4(16) . .
N3 C32 C28 124.8(18) . .
N3 C32 H32 117.6 . .
C28 C32 H32 117.6 . .
C48 C49 C43 119.5(17) . .
C48 C49 H49 120.3 . .
C43 C49 H49 120.3 . .
O14 C40 O13 124.3(19) . .
O14 C40 C41 116.9(16) . .
O13 C40 C41 118.7(16) . .
C5 C4 C10 119.0(18) . .
C5 C4 C3 122.0(17) . .
C10 C4 C3 119.0(16) . .
C9 C10 C4 119.6(18) . .
C9 C10 H10 120.2 . .
C4 C10 H10 120.2 . .
F4 C48 C49 119.6(17) . .
F4 C48 C47 118.7(18) . .
C49 C48 C47 121.6(18) . .
C18 C17 C23 119.3(16) . .
C18 C17 C16 121.7(16) . .
C23 C17 C16 119.1(17) . .
N2 C19 C15 125.8(18) . .
N2 C19 H19 117.1 . .
C15 C19 H19 117.1 . .
O10 C27 O11 124.0(18) . .
O10 C27 C28 117.1(19) . .
O11 C27 C28 119.0(18) . .
O10 C27 Na1' 55.9(13) . 1_455
O11 C27 Na1' 70.0(13) . 1_455
C28 C27 Na1' 164.1(17) . 1_455
C8 C7 C5 120.1(18) . .
C8 C7 H7 120.0 . .
C5 C7 H7 120.0 . .
C17 C18 N2 119.5(15) . .
C17 C18 C20 120.2(17) . .
N2 C18 C20 120.3(17) . .
O17 C1 O18 124.5(19) . .
O17 C1 C2 117.5(17) . .
O18 C1 C2 118.0(16) . .
C33 C34 C35 120.1(18) . .
C33 C34 Cl3 120.7(17) . .
C35 C34 Cl3 119.3(15) . .
C7 C8 C9 119(2) . .
C7 C8 Cl1 121.0(16) . .
C9 C8 Cl1 119.7(16) . .
C6 C2 C3 118.3(18) . .
C6 C2 C1 117.8(16) . .
C3 C2 C1 123.9(16) . .
N4 C45 C41 125.6(18) . .
N4 C45 H45 117.2 . .
C41 C45 H45 117.2 . .
F2 C22 C23 119.3(19) . .
F2 C22 C21 118.9(16) . .
C23 C22 C21 121.7(18) . .
F3 C35 C36 119.6(19) . .
F3 C35 C34 119.0(17) . .
C36 C35 C34 121.4(19) . .
C32 C28 C29 119.7(17) . .
C32 C28 C27 116.4(17) . .
C29 C28 C27 123.9(18) . .
C34 C33 C31 119.1(19) . .
C34 C33 H33 120.4 . .
C31 C33 H33 120.4 . .
C22 C23 C17 119.1(19) . .
C22 C23 H23 120.4 . .
C17 C23 H23 120.4 . .
C10 C9 F1 120.1(18) . .
C10 C9 C8 121.8(18) . .
F1 C9 C8 118.0(19) . .
C35 C36 C30 120.0(19) . .
C35 C36 H36 120.0 . .
C30 C36 H36 120.0 . .
C11 C13 C12 59.7(14) . .
C11 C13 H13A 117.8 . .
C12 C13 H13A 117.8 . .
C11 C13 H13B 117.8 . .
C12 C13 H13B 117.8 . .
H13A C13 H13B 114.9 . .
C11 C12 C13 59.7(14) . .
C11 C12 H12A 117.8 . .
C13 C12 H12A 117.8 . .
C11 C12 H12B 117.8 . .
C13 C12 H12B 117.8 . .
H12A C12 H12B 114.9 . .
N2 C24 C26 118.8(19) . .
N2 C24 C25 119(2) . .
C26 C24 C25 61.8(16) . .
N2 C24 H24 115.5 . .
C26 C24 H24 115.5 . .
C25 C24 H24 115.5 . .
N3 C37 C38 119.2(18) . .
N3 C37 C39 119.4(18) . .
C38 C37 C39 60.5(16) . .
N3 C37 H37 115.5 . .
C38 C37 H37 115.5 . .
C39 C37 H37 115.5 . .
C50 C52 C51 61.5(14) . .
C50 C52 H52A 117.6 . .
C51 C52 H52A 117.6 . .
C50 C52 H52B 117.6 . .
C51 C52 H52B 117.6 . .
H52A C52 H52B 114.7 . .
C37 C39 C38 59.7(15) . .
C37 C39 H39A 117.8 . .
C38 C39 H39A 117.8 . .
C37 C39 H39B 117.8 . .
C38 C39 H39B 117.8 . .
H39A C39 H39B 114.9 . .
C24 C26 C25 59.0(15) . .
C24 C26 H26A 117.9 . .
C25 C26 H26A 117.9 . .
C24 C26 H26B 117.9 . .
C25 C26 H26B 117.9 . .
H26A C26 H26B 115.0 . .
C50 C51 C52 58.5(15) . .
C50 C51 H51A 117.9 . .
C52 C51 H51A 117.9 . .
C50 C51 H51B 117.9 . .
C52 C51 H51B 117.9 . .
H51A C51 H51B 115.1 . .
C37 C38 C39 59.8(14) . .
C37 C38 H38A 117.8 . .
C39 C38 H38A 117.8 . .
C37 C38 H38B 117.8 . .
C39 C38 H38B 117.8 . .
H38A C38 H38B 114.9 . .
C24 C25 C26 59.2(15) . .
C24 C25 H25A 117.9 . .
C26 C25 H25A 117.9 . .
C24 C25 H25B 117.9 . .
C26 C25 H25B 117.9 . .
H25A C25 H25B 115.0 . .
H4WA O4W H4WB 109.5 . .
Na1' O3W Na1 28.6(10) 1_455 1_455
Na1' O3W H3WA 100.7 1_455 .
Na1 O3W H3WA 109.2 1_455 .
Na1' O3W H3WB 136.4 1_455 .
Na1 O3W H3WB 109.4 1_455 .
H3WA O3W H3WB 109.5 . .
Na1 O2W Na1' 28.6(7) . .
Na1 O2W H2WA 109.2 . .
Na1' O2W H2WA 99.2 . .
Na1 O2W H2WB 109.7 . .
Na1' O2W H2WB 137.3 . .
H2WA O2W H2WB 109.5 . .
Na1 O1W Na1' 26.5(8) . .
Na1 O1W H1WA 110.2 . .
Na1' O1W H1WA 135.7 . .
Na1 O1W H1WB 108.8 . .
Na1' O1W H1WB 89.9 . .
H1WA O1W H1WB 109.5 . .
O1W Na1 O2W 165.6(9) . .
O1W Na1 O10 103.3(8) . 1_655
O2W Na1 O10 91.2(7) . 1_655
O1W Na1 O14 76.2(7) . .
O2W Na1 O14 94.2(7) . .
O10 Na1 O14 129.1(8) 1_655 .
O1W Na1 O3W 92.0(8) . 1_655
O2W Na1 O3W 83.0(8) . 1_655
O10 Na1 O3W 112.3(10) 1_655 1_655
O14 Na1 O3W 118.6(9) . 1_655
O1W Na1 H1WA 17.9 . .
O2W Na1 H1WA 153.9 . .
O10 Na1 H1WA 107.2 1_655 .
O14 Na1 H1WA 59.9 . .
O3W Na1 H1WA 105.8 1_655 .
O1W Na1 H1WB 18.2 . .
O2W Na1 H1WB 174.9 . .
O10 Na1 H1WB 85.7 1_655 .
O14 Na1 H1WB 90.8 . .
O3W Na1 H1WB 94.5 1_655 .
H1WA Na1 H1WB 31.1 . .
O3W Na1' O10 169.8(19) 1_655 1_655
O3W Na1' O11 117.8(18) 1_655 1_655
O10 Na1' O11 57.2(8) 1_655 1_655
O3W Na1' O2W 88.2(12) 1_655 .
O10 Na1' O2W 93.1(13) 1_655 .
O11 Na1' O2W 144.8(13) 1_655 .
O3W Na1' C27 146.8(19) 1_655 1_655
O10 Na1' C27 28.7(7) 1_655 1_655
O11 Na1' C27 29.0(6) 1_655 1_655
O2W Na1' C27 121.1(14) . 1_655
O3W Na1' O1W 90.9(13) 1_655 .
O10 Na1' O1W 97.7(12) 1_655 .
O11 Na1' O1W 88.5(10) 1_655 .
O2W Na1' O1W 116.2(14) . .
C27 Na1' O1W 89.4(10) 1_655 .

loop_
_geom_bond_atom_site_label_1
_geom_bond_atom_site_label_2
_geom_bond_distance
_geom_bond_site_symmetry_2
Tb1 O20 2.302(13) .
Tb1 O11 2.313(13) .
Tb1 O13 2.332(12) .
Tb1 O18 2.352(12) .
Tb1 O22 2.368(12) .
Tb1 O23 2.377(13) .
Tb1 O21 2.442(11) .
Tb1 O12 2.476(12) .
Cl4 C47 1.72(2) .
Cl2 C21 1.721(18) .
Cl3 C34 1.728(19) .
C11 N1 1.46(2) .
C11 C12 1.48(3) .
C11 C13 1.48(3) .
C11 H11 0.9800 .
Cl1 C8 1.72(2) .
F4 C48 1.36(2) .
F3 C35 1.35(2) .
F1 C9 1.35(2) .
F2 C22 1.35(2) .
O10 C27 1.25(3) .
O10 Na1' 2.15(3) 1_455
O10 Na1 2.48(2) 1_455
O11 C27 1.27(2) .
O11 Na1' 2.46(3) 1_455
O12 C29 1.25(2) .
O13 C40 1.26(2) .
O14 C40 1.25(2) .
O14 Na1 2.51(2) .
O17 C1 1.25(2) .
O18 C1 1.26(2) .
O19 C14 1.24(2) .
O20 C14 1.26(2) .
O21 C16 1.25(2) .
O22 C42 1.26(2) .
C5 C4 1.39(2) .
C5 C7 1.40(3) .
C5 N1 1.40(2) .
N2 C19 1.35(2) .
N2 C18 1.40(2) .
N2 C24 1.46(3) .
O23 C3 1.25(2) .
C16 C15 1.43(2) .
C16 C17 1.48(2) .
C44 N4 1.40(2) .
C44 C46 1.40(3) .
C44 C43 1.40(2) .
N1 C6 1.33(2) .
C42 C41 1.43(2) .
C42 C43 1.46(2) .
N3 C32 1.35(2) .
N3 C31 1.39(2) .
N3 C37 1.46(2) .
C14 C15 1.51(2) .
C15 C19 1.35(3) .
N4 C45 1.33(2) .
N4 C50 1.44(2) .
C29 C28 1.43(3) .
C29 C30 1.47(2) .
C47 C46 1.36(3) .
C47 C48 1.40(3) .
C50 C52 1.47(3) .
C50 C51 1.51(3) .
C50 H50 0.9800 .
C21 C20 1.36(3) .
C21 C22 1.40(3) .
C3 C2 1.43(2) .
C3 C4 1.46(3) .
C20 C18 1.41(2) .
C20 H20 0.9300 .
C31 C30 1.40(3) .
C31 C33 1.41(2) .
C41 C45 1.36(2) .
C41 C40 1.51(3) .
C30 C36 1.40(3) .
C46 H46 0.9300 .
C6 C2 1.37(2) .
C6 H6 0.9300 .
C43 C49 1.39(2) .
C32 C28 1.37(3) .
C32 H32 0.9300 .
C49 C48 1.36(3) .
C49 H49 0.9300 .
C4 C10 1.41(3) .
C10 C9 1.34(3) .
C10 H10 0.9300 .
C17 C18 1.39(3) .
C17 C23 1.41(2) .
C19 H19 0.9300 .
C27 C28 1.51(3) .
C27 Na1' 2.58(3) 1_455
C7 C8 1.36(3) .
C7 H7 0.9300 .
C1 C2 1.50(3) .
C34 C33 1.37(3) .
C34 C35 1.40(3) .
C8 C9 1.40(3) .
C45 H45 0.9300 .
C22 C23 1.36(3) .
C35 C36 1.36(3) .
C33 H33 0.9300 .
C23 H23 0.9300 .
C36 H36 0.9300 .
C13 C12 1.50(3) .
C13 H13A 0.9700 .
C13 H13B 0.9700 .
C12 H12A 0.9700 .
C12 H12B 0.9700 .
C24 C26 1.46(3) .
C24 C25 1.46(3) .
C24 H24 0.9800 .
C37 C38 1.48(3) .
C37 C39 1.48(3) .
C37 H37 0.9800 .
C52 C51 1.49(3) .
C52 H52A 0.9700 .
C52 H52B 0.9700 .
C39 C38 1.49(3) .
C39 H39A 0.9700 .
C39 H39B 0.9700 .
C26 C25 1.50(3) .
C26 H26A 0.9700 .
C26 H26B 0.9700 .
C51 H51A 0.9700 .
C51 H51B 0.9700 .
C38 H38A 0.9700 .
C38 H38B 0.9700 .
C25 H25A 0.9700 .
C25 H25B 0.9700 .
O4W H4WA 0.8501 .
O4W H4WB 0.8499 .
O3W Na1' 2.02(4) 1_455
O3W Na1 2.51(3) 1_455
O3W H3WA 0.8501 .
O3W H3WB 0.8500 .
O2W Na1 2.29(2) .
O2W Na1' 2.54(4) .
O2W H2WA 0.8500 .
O2W H2WB 0.8500 .
O1W Na1 2.18(3) .
O1W Na1' 2.68(4) .
O1W H1WA 0.8500 .
O1W H1WB 0.8500 .
Na1 O10 2.48(2) 1_655
Na1 O3W 2.51(3) 1_655
Na1 H1WA 2.5952 .
Na1 H1WB 2.5780 .
Na1' O3W 2.02(4) 1_655
Na1' O10 2.15(3) 1_655
Na1' O11 2.46(3) 1_655
Na1' C27 2.58(3) 1_655

loop_
_geom_torsion_atom_site_label_1
_geom_torsion_atom_site_label_2
_geom_torsion_atom_site_label_3
_geom_torsion_atom_site_label_4
_geom_torsion
_geom_torsion_site_symmetry_1
_geom_torsion_site_symmetry_4
O20 Tb1 O11 C27 -110(2) . .
O13 Tb1 O11 C27 -10(2) . .
O18 Tb1 O11 C27 111(2) . .
O22 Tb1 O11 C27 34(2) . .
O23 Tb1 O11 C27 152.2(18) . .
O21 Tb1 O11 C27 -174(2) . .
O12 Tb1 O11 C27 -43.6(19) . .
O20 Tb1 O11 Na1' 132.2(11) . 1_455
O13 Tb1 O11 Na1' -127.4(11) . 1_455
O18 Tb1 O11 Na1' -6.9(11) . 1_455
O22 Tb1 O11 Na1' -83.3(11) . 1_455
O23 Tb1 O11 Na1' 34.5(16) . 1_455
O21 Tb1 O11 Na1' 67.9(11) . 1_455
O12 Tb1 O11 Na1' -161.3(12) . 1_455
O20 Tb1 O12 C29 156.0(15) . .
O11 Tb1 O12 C29 40.3(14) . .
O13 Tb1 O12 C29 -117.2(15) . .
O18 Tb1 O12 C29 -8.2(18) . .
O22 Tb1 O12 C29 -41.8(14) . .
O23 Tb1 O12 C29 -152.6(13) . .
O21 Tb1 O12 C29 100.7(14) . .
O20 Tb1 O13 C40 110.2(17) . .
O11 Tb1 O13 C40 0(2) . .
O18 Tb1 O13 C40 -110.2(17) . .
O22 Tb1 O13 C40 -45.0(17) . .
O23 Tb1 O13 C40 -169.5(18) . .
O21 Tb1 O13 C40 155.9(15) . .
O12 Tb1 O13 C40 33.6(17) . .
O20 Tb1 O18 C1 2(2) . .
O11 Tb1 O18 C1 113.5(17) . .
O13 Tb1 O18 C1 -104.8(16) . .
O22 Tb1 O18 C1 -167.9(17) . .
O23 Tb1 O18 C1 -44.7(16) . .
O21 Tb1 O18 C1 35.4(16) . .
O12 Tb1 O18 C1 158.7(15) . .
O11 Tb1 O20 C14 -112.4(19) . .
O13 Tb1 O20 C14 108.4(19) . .
O18 Tb1 O20 C14 -9(2) . .
O22 Tb1 O20 C14 152.9(17) . .
O23 Tb1 O20 C14 35.1(19) . .
O21 Tb1 O20 C14 -43.6(18) . .
O12 Tb1 O20 C14 -176(2) . .
O20 Tb1 O21 C16 35.7(14) . .
O11 Tb1 O21 C16 150.4(15) . .
O13 Tb1 O21 C16 -13.2(18) . .
O18 Tb1 O21 C16 -121.1(15) . .
O22 Tb1 O21 C16 -159.6(13) . .
O23 Tb1 O21 C16 -47.1(14) . .
O12 Tb1 O21 C16 93.2(15) . .
O20 Tb1 O22 C42 -14(2) . .
O11 Tb1 O22 C42 -118.6(16) . .
O13 Tb1 O22 C42 32.6(16) . .
O18 Tb1 O22 C42 153.5(17) . .
O23 Tb1 O22 C42 92.7(16) . .
O21 Tb1 O22 C42 -168.4(14) . .
O12 Tb1 O22 C42 -45.6(16) . .
O20 Tb1 O23 C3 -110.6(16) . .
O11 Tb1 O23 C3 -4(2) . .
O13 Tb1 O23 C3 163.1(17) . .
O18 Tb1 O23 C3 39.6(15) . .
O22 Tb1 O23 C3 103.1(16) . .
O21 Tb1 O23 C3 -38.1(15) . .
O12 Tb1 O23 C3 -161.1(14) . .
Tb1 O21 C16 C15 -26(3) . .
Tb1 O21 C16 C17 152.0(12) . .
C4 C5 N1 C6 1(3) . .
C7 C5 N1 C6 -178.4(18) . .
C4 C5 N1 C11 -173.3(17) . .
C7 C5 N1 C11 7(3) . .
C12 C11 N1 C6 40(3) . .
C13 C11 N1 C6 111(2) . .
C12 C11 N1 C5 -145.6(19) . .
C13 C11 N1 C5 -75(2) . .
Tb1 O22 C42 C41 -23(3) . .
Tb1 O22 C42 C43 156.5(12) . .
Tb1 O20 C14 O19 -145.5(17) . .
Tb1 O20 C14 C15 36(3) . .
O21 C16 C15 C19 -179.7(17) . .
C17 C16 C15 C19 2(2) . .
O21 C16 C15 C14 -2(3) . .
C17 C16 C15 C14 179.8(16) . .
O19 C14 C15 C19 -1(3) . .
O20 C14 C15 C19 178.3(17) . .
O19 C14 C15 C16 -178.4(18) . .
O20 C14 C15 C16 0(3) . .
C46 C44 N4 C45 178.4(17) . .
C43 C44 N4 C45 -2(3) . .
C46 C44 N4 C50 3(3) . .
C43 C44 N4 C50 -177.0(17) . .
Tb1 O12 C29 C28 -31(2) . .
Tb1 O12 C29 C30 147.9(12) . .
C45 N4 C50 C52 47(3) . .
C44 N4 C50 C52 -137(2) . .
C45 N4 C50 C51 117(2) . .
C44 N4 C50 C51 -67(3) . .
Tb1 O23 C3 C2 -31(3) . .
Tb1 O23 C3 C4 146.2(13) . .
C22 C21 C20 C18 3(3) . .
Cl2 C21 C20 C18 -176.3(14) . .
C32 N3 C31 C30 -2(3) . .
C37 N3 C31 C30 179.5(17) . .
C32 N3 C31 C33 178.5(17) . .
C37 N3 C31 C33 0(3) . .
O22 C42 C41 C45 178.7(18) . .
C43 C42 C41 C45 0(3) . .
O22 C42 C41 C40 1(3) . .
C43 C42 C41 C40 -177.8(16) . .
N3 C31 C30 C36 -177.7(17) . .
C33 C31 C30 C36 2(3) . .
N3 C31 C30 C29 1(3) . .
C33 C31 C30 C29 -179.8(16) . .
O12 C29 C30 C36 1(3) . .
C28 C29 C30 C36 180.0(17) . .
O12 C29 C30 C31 -177.6(16) . .
C28 C29 C30 C31 1(3) . .
C48 C47 C46 C44 1(3) . .
Cl4 C47 C46 C44 -179.2(14) . .
N4 C44 C46 C47 178.3(17) . .
C43 C44 C46 C47 -2(3) . .
C5 N1 C6 C2 1(3) . .
C11 N1 C6 C2 175.6(17) . .
N4 C44 C43 C49 -178.8(16) . .
C46 C44 C43 C49 1(3) . .
N4 C44 C43 C42 1(3) . .
C46 C44 C43 C42 -178.7(16) . .
O22 C42 C43 C49 1(3) . .
C41 C42 C43 C49 179.8(16) . .
O22 C42 C43 C44 -179.5(16) . .
C41 C42 C43 C44 0(2) . .
C31 N3 C32 C28 1(3) . .
C37 N3 C32 C28 179.4(19) . .
C44 C43 C49 C48 0(3) . .
C42 C43 C49 C48 179.9(17) . .
Na1 O14 C40 O13 37(3) . .
Na1 O14 C40 C41 -142.6(14) . .
Tb1 O13 C40 O14 -135.5(18) . .
Tb1 O13 C40 C41 44(3) . .
C45 C41 C40 O14 -9(3) . .
C42 C41 C40 O14 168.6(18) . .
C45 C41 C40 O13 171.7(18) . .
C42 C41 C40 O13 -11(3) . .
C7 C5 C4 C10 -2(3) . .
N1 C5 C4 C10 178.3(17) . .
C7 C5 C4 C3 177.4(17) . .
N1 C5 C4 C3 -2(3) . .
O23 C3 C4 C5 -177.1(16) . .
C2 C3 C4 C5 1(3) . .
O23 C3 C4 C10 3(3) . .
C2 C3 C4 C10 -179.6(16) . .
C5 C4 C10 C9 1(3) . .
C3 C4 C10 C9 -178.9(18) . .
C43 C49 C48 F4 -179.9(17) . .
C43 C49 C48 C47 -1(3) . .
C46 C47 C48 F4 179.5(18) . .
Cl4 C47 C48 F4 0(3) . .
C46 C47 C48 C49 0(3) . .
Cl4 C47 C48 C49 -179.6(16) . .
O21 C16 C17 C18 -179.2(16) . .
C15 C16 C17 C18 -1(2) . .
O21 C16 C17 C23 1(2) . .
C15 C16 C17 C23 179.6(16) . .
C18 N2 C19 C15 1(3) . .
C24 N2 C19 C15 172.0(19) . .
C16 C15 C19 N2 -2(3) . .
C14 C15 C19 N2 179.7(17) . .
Na1' O10 C27 O11 17(3) 1_455 .
Na1 O10 C27 O11 42(3) 1_455 .
Na1' O10 C27 C28 -163.5(18) 1_455 .
Na1 O10 C27 C28 -138.4(15) 1_455 .
Na1 O10 C27 Na1' 25.0(9) 1_455 1_455
Tb1 O11 C27 O10 -148.4(19) . .
Na1' O11 C27 O10 -15(2) 1_455 .
Tb1 O11 C27 C28 32(3) . .
Na1' O11 C27 C28 166(2) 1_455 .
Tb1 O11 C27 Na1' -133.3(18) . 1_455
C4 C5 C7 C8 1(3) . .
N1 C5 C7 C8 -179.6(18) . .
C23 C17 C18 N2 179.3(16) . .
C16 C17 C18 N2 0(3) . .
C23 C17 C18 C20 0(3) . .
C16 C17 C18 C20 -179.9(16) . .
C19 N2 C18 C17 0(3) . .
C24 N2 C18 C17 -170.6(18) . .
C19 N2 C18 C20 179.8(17) . .
C24 N2 C18 C20 9(3) . .
C21 C20 C18 C17 -1(3) . .
C21 C20 C18 N2 179.1(17) . .
Tb1 O18 C1 O17 -141.9(17) . .
Tb1 O18 C1 C2 37(2) . .
C5 C7 C8 C9 2(3) . .
C5 C7 C8 Cl1 -180.0(16) . .
N1 C6 C2 C3 -3(3) . .
N1 C6 C2 C1 175.4(17) . .
O23 C3 C2 C6 179.2(17) . .
C4 C3 C2 C6 2(2) . .
O23 C3 C2 C1 1(3) . .
C4 C3 C2 C1 -176.4(16) . .
O17 C1 C2 C6 -2(3) . .
O18 C1 C2 C6 179.8(16) . .
O17 C1 C2 C3 176.4(17) . .
O18 C1 C2 C3 -2(3) . .
C44 N4 C45 C41 1(3) . .
C50 N4 C45 C41 176.5(19) . .
C42 C41 C45 N4 0(3) . .
C40 C41 C45 N4 177.6(18) . .
C20 C21 C22 F2 177.6(17) . .
Cl2 C21 C22 F2 -4(2) . .
C20 C21 C22 C23 -2(3) . .
Cl2 C21 C22 C23 176.6(15) . .
C33 C34 C35 F3 178.7(19) . .
Cl3 C34 C35 F3 -2(3) . .
C33 C34 C35 C36 1(3) . .
Cl3 C34 C35 C36 179.8(16) . .
N3 C32 C28 C29 1(3) . .
N3 C32 C28 C27 179.9(18) . .
O12 C29 C28 C32 176.4(17) . .
C30 C29 C28 C32 -2(3) . .
O12 C29 C28 C27 -2(3) . .
C30 C29 C28 C27 179.0(17) . .
O10 C27 C28 C32 7(3) . .
O11 C27 C28 C32 -173.7(19) . .
Na1' C27 C28 C32 -53(6) 1_455 .
O10 C27 C28 C29 -175(2) . .
O11 C27 C28 C29 5(3) . .
Na1' C27 C28 C29 126(6) 1_455 .
C35 C34 C33 C31 2(3) . .
Cl3 C34 C33 C31 -177.7(15) . .
N3 C31 C33 C34 176.6(18) . .
C30 C31 C33 C34 -3(3) . .
F2 C22 C23 C17 -179.3(16) . .
C21 C22 C23 C17 1(3) . .
C18 C17 C23 C22 1(3) . .
C16 C17 C23 C22 -179.7(16) . .
C4 C10 C9 F1 -177.7(17) . .
C4 C10 C9 C8 2(3) . .
C7 C8 C9 C10 -3(3) . .
Cl1 C8 C9 C10 178.4(17) . .
C7 C8 C9 F1 176.3(19) . .
Cl1 C8 C9 F1 -2(3) . .
F3 C35 C36 C30 -179.8(18) . .
C34 C35 C36 C30 -2(3) . .
C31 C30 C36 C35 1(3) . .
C29 C30 C36 C35 -178.1(17) . .
N1 C11 C13 C12 -109(2) . .
N1 C11 C12 C13 109(2) . .
C19 N2 C24 C26 42(3) . .
C18 N2 C24 C26 -147(2) . .
C19 N2 C24 C25 114(2) . .
C18 N2 C24 C25 -75(3) . .
C32 N3 C37 C38 36(3) . .
C31 N3 C37 C38 -146(2) . .
C32 N3 C37 C39 107(2) . .
C31 N3 C37 C39 -75(2) . .
N4 C50 C52 C51 107(2) . .
N3 C37 C39 C38 -109(2) . .
N2 C24 C26 C25 110(2) . .
N4 C50 C51 C52 -112(2) . .
N3 C37 C38 C39 109(2) . .
N2 C24 C25 C26 -109(2) . .
Na1' O1W Na1 O2W 121(5) . .
Na1' O1W Na1 O10 -61.5(15) . 1_655
Na1' O1W Na1 O14 171.0(16) . .
Na1' O1W Na1 O3W 52.0(15) . 1_655
Na1' O2W Na1 O1W -123(5) . .
Na1' O2W Na1 O10 59.9(15) . 1_655
Na1' O2W Na1 O14 -170.8(17) . .
Na1' O2W Na1 O3W -52.4(15) . 1_655
C40 O14 Na1 O1W -136.4(19) . .
C40 O14 Na1 O2W 32.6(19) . .
C40 O14 Na1 O10 127.6(18) . 1_655
C40 O14 Na1 O3W -52(2) . 1_655
Na1 O2W Na1' O3W 101.0(18) . 1_655
Na1 O2W Na1' O10 -89.1(18) . 1_655
Na1 O2W Na1' O11 -119(3) . 1_655
Na1 O2W Na1' C27 -96(2) . 1_655
Na1 O2W Na1' O1W 10.9(9) . .
Na1 O1W Na1' O3W -100.8(18) . 1_655
Na1 O1W Na1' O10 84.8(19) . 1_655
Na1 O1W Na1' O11 141(2) . 1_655
Na1 O1W Na1' O2W -12.4(10) . .
Na1 O1W Na1' C27 112.4(19) . 1_655
